data_2224817
loop_
_publ_author_name
'Zhu, Yi-Min'
'Feng, Pei-Pei'
'Yang, Yang-Yi'
'Ng, Seik Weng'

_publ_section_title
;Bis(\m-4-hydroxybenzoato-\k^2^<i>O</i>:<i>O</i>')bis[triaquabis(4-hydroxybenzoato)-\k<i>O</i>;\k^2^<i>O</i>,<i>O</i>'-terbium(III)]
 decahydrate
;
_journal_coeditor_code XU2706
_journal_issue 1
_journal_name_full 'Acta Crystallographica Section E'
_journal_page_first m54
_journal_page_last m55
_journal_paper_doi 10.1107/S1600536809052489
_journal_volume 66
_journal_year 2010
_chemical_formula_iupac '[Tb2 (C7 H5 O3)6 (H2 O)6], 10H2 O'
_chemical_formula_moiety 'C42 H42 O24 Tb2, 10(H2 O)'
_chemical_formula_sum 'C42 H62 O34 Tb2'
_chemical_formula_weight 1428.76
_chemical_name_systematic
;
Bis(\m-4-hydroxybenzoato-\k^2^<i>O</i>:<i>O</i>')bis[triaquabis(4-
hydroxybenzoato)-\k<i>O</i>;\k^2^<i>O</i>,<i>O</i>'-terbium(III)] decahydrate
;
_space_group_IT_number 2
_symmetry_cell_setting triclinic
_symmetry_space_group_name_Hall '-P 1'
_symmetry_space_group_name_H-M 'P -1'
_atom_sites_solution_hydrogens geom
_atom_sites_solution_primary direct
_atom_sites_solution_secondary difmap
_audit_creation_method SHELXL-97
_cell_angle_alpha 90.4630(10)
_cell_angle_beta 101.6900(10)
_cell_angle_gamma 105.2490(10)
_cell_formula_units_Z 1
_cell_length_a 10.8308(5)
_cell_length_b 11.3337(6)
_cell_length_c 11.5128(6)
_cell_measurement_reflns_used 5392
_cell_measurement_temperature 173(2)
_cell_measurement_theta_max 27.0
_cell_measurement_theta_min 2.3
_cell_volume 1332.37(12)
_computing_cell_refinement 'SAINT (Bruker, 2001)'
_computing_data_collection 'SMART (Bruker, 2001)'
_computing_data_reduction 'SAINT (Bruker, 2001)'
_computing_molecular_graphics 'X-SEED (Barbour, 2001)'
_computing_publication_material 'publCIF (Westrip, 2009)'
_computing_structure_refinement 'SHELXL97 (Sheldrick, 2008)'
_computing_structure_solution 'SHELXS97 (Sheldrick, 2008)'
_diffrn_ambient_temperature 173(2)
_diffrn_measured_fraction_theta_full 0.985
_diffrn_measured_fraction_theta_max 0.985
_diffrn_measurement_device_type 'Bruker SMART area-detector diffractometer'
_diffrn_measurement_method '\f and \w scans'
_diffrn_radiation_monochromator graphite
_diffrn_radiation_source 'fine-focus sealed tube'
_diffrn_radiation_type MoK\a
_diffrn_radiation_wavelength 0.71073
_diffrn_reflns_av_R_equivalents 0.0183
_diffrn_reflns_av_sigmaI/netI 0.0238
_diffrn_reflns_limit_h_max 13
_diffrn_reflns_limit_h_min -13
_diffrn_reflns_limit_k_max 14
_diffrn_reflns_limit_k_min -13
_diffrn_reflns_limit_l_max 14
_diffrn_reflns_limit_l_min -14
_diffrn_reflns_number 12836
_diffrn_reflns_theta_full 27.03
_diffrn_reflns_theta_max 27.03
_diffrn_reflns_theta_min 1.81
_diffrn_standards_decay_% 0
_diffrn_standards_interval_count 0
_diffrn_standards_interval_time 0
_diffrn_standards_number 0
_exptl_absorpt_coefficient_mu 2.734
_exptl_absorpt_correction_T_max 0.6246
_exptl_absorpt_correction_T_min 0.3598
_exptl_absorpt_correction_type multi-scan
_exptl_absorpt_process_details '(SADABS; Sheldrick, 1996)'
_exptl_crystal_colour Colorless
_exptl_crystal_density_diffrn 1.781
_exptl_crystal_density_method 'not measured'
_exptl_crystal_description Block
_exptl_crystal_F_000 716
_exptl_crystal_size_max 0.47
_exptl_crystal_size_mid 0.30
_exptl_crystal_size_min 0.19
_refine_diff_density_max 0.672
_refine_diff_density_min -0.636
_refine_ls_extinction_method none
_refine_ls_goodness_of_fit_ref 1.094
_refine_ls_hydrogen_treatment mixed
_refine_ls_matrix_type full
_refine_ls_number_parameters 409
_refine_ls_number_reflns 5756
_refine_ls_number_restraints 27
_refine_ls_restrained_S_all 1.093
_refine_ls_R_factor_all 0.0203
_refine_ls_R_factor_gt 0.0182
_refine_ls_shift/su_max 0.001
_refine_ls_shift/su_mean 0.001
_refine_ls_structure_factor_coef Fsqd
_refine_ls_weighting_details 'calc w=1/[\s^2^(Fo^2^)+(0.0407P)^2^+0.0925P] where P=(Fo^2^+2Fc^2^)/3'
_refine_ls_weighting_scheme calc
_refine_ls_wR_factor_gt 0.0567
_refine_ls_wR_factor_ref 0.0588
_reflns_number_gt 5391
_reflns_number_total 5756
_reflns_threshold_expression I>2\s(I)
_cod_data_source_file xu2706.cif
_cod_data_source_block I
_cod_depositor_comments
;
The following automatic conversions were performed:
'_symmetry_cell_setting' value 'Triclinic' changed to 'triclinic'
according to '/home/saulius/struct/CIF-dictionaries/cif_core.dic'
dictionary named 'cif_core.dic' version 2.4.1 from
2010-06-29.

'_exptl_absorpt_correction_type' value 'Multi-scan' changed
to 'multi-scan' according to
'/home/saulius/struct/CIF-dictionaries/cif_core.dic' dictionary named
'cif_core.dic' version 2.4.1 from 2010-06-29.

Automatic conversion script
Id: cif_fix_enum 1527 2010-12-29 10:47:43Z saulius 

The following automatic conversions were performed:

'_symmetry_cell_setting' value 'Triclinic' changed to 'triclinic'
according to /home/saulius/struct/CIF-dictionaries/cif_core.dic
dictionary named 'cif_core.dic' version 2.4.1 from
2010-06-29.

'_exptl_absorpt_correction_type' value 'Multi-scan'
changed to 'multi-scan' according to
/home/saulius/struct/CIF-dictionaries/cif_core.dic dictionary named
'cif_core.dic' version 2.4.1 from 2010-06-29.

Automatic conversion script
Id: cif_fix_values 1715 2011-07-08 13:25:40Z adriana 
;
_cod_database_code 2224817
_cod_database_fobs_code 2224817

loop_
_symmetry_equiv_pos_as_xyz
'x, y, z'
'-x, -y, -z'

loop_
_atom_site_type_symbol
_atom_site_label
_atom_site_fract_x
_atom_site_fract_y
_atom_site_fract_z
_atom_site_U_iso_or_equiv
_atom_site_adp_type
_atom_site_calc_flag
_atom_site_refinement_flags
_atom_site_occupancy
_atom_site_disorder_assembly
_atom_site_disorder_group
Tb Tb1 0.521099(9) 0.392335(9) 0.316629(8) 0.01393(5) Uani d . 1 . .
O O1 0.68247(16) 0.52500(16) 0.22113(15) 0.0219(4) Uani d . 1 . .
O O2 0.71938(16) 0.35118(15) 0.28025(15) 0.0189(3) Uani d . 1 . .
O O3 1.25530(17) 0.60503(18) 0.13235(17) 0.0243(4) Uani d D 1 . .
H H3 1.262(3) 0.6687(19) 0.095(3) 0.036 Uiso d D 1 . .
O O4 0.44616(17) 0.20553(16) 0.21445(16) 0.0233(4) Uani d . 1 . .
O O5 0.44536(17) 0.00991(16) 0.21119(16) 0.0236(4) Uani d . 1 . .
O O6 -0.15974(18) -0.03603(17) 0.16884(18) 0.0280(4) Uani d D 1 . .
H H6 -0.192(3) 0.023(2) 0.171(3) 0.042 Uiso d D 1 . .
O O7 0.66267(16) 0.51402(16) 0.47709(14) 0.0207(3) Uani d . 1 . .
O O8 0.65933(16) 0.66801(16) 0.59555(15) 0.0209(4) Uani d . 1 . .
O O9 1.23480(17) 0.85877(17) 0.50180(16) 0.0220(4) Uani d D 1 . .
H H9 1.262(3) 0.9320(13) 0.529(3) 0.033 Uiso d D 1 . .
O O1w 0.56576(17) 0.25542(17) 0.47360(16) 0.0241(4) Uani d D 1 . .
H H11 0.509(2) 0.206(2) 0.502(3) 0.036 Uiso d D 1 . .
H H12 0.6353(16) 0.234(3) 0.487(3) 0.036 Uiso d D 1 . .
O O2w 0.40382(18) 0.41807(17) 0.12181(15) 0.0233(4) Uani d D 1 . .
H H21 0.405(3) 0.4895(13) 0.102(2) 0.035 Uiso d D 1 . .
H H22 0.426(3) 0.380(2) 0.071(2) 0.035 Uiso d D 1 . .
O O3w 0.44922(17) 0.57723(16) 0.32029(15) 0.0201(3) Uani d D 1 . .
H H31 0.397(2) 0.593(3) 0.2625(14) 0.030 Uiso d D 1 . .
H H32 0.428(3) 0.593(3) 0.3838(13) 0.030 Uiso d D 1 . .
O O4w 0.39635(19) 0.08545(18) 0.59456(16) 0.0267(4) Uani d D 1 . .
H H41 0.358(3) 0.130(3) 0.624(2) 0.040 Uiso d D 1 . .
H H42 0.450(3) 0.066(3) 0.6490(19) 0.040 Uiso d D 1 . .
O O5w 0.4872(2) 0.3305(2) -0.05591(17) 0.0309(4) Uani d D 1 . .
H H51 0.421(2) 0.294(3) -0.111(2) 0.046 Uiso d D 1 . .
H H52 0.530(3) 0.278(2) -0.037(3) 0.046 Uiso d D 1 . .
O O6w 0.69870(17) 0.12258(17) 0.18465(16) 0.0235(4) Uani d D 1 . .
H H61 0.711(3) 0.1957(12) 0.211(3) 0.035 Uiso d D 1 . .
H H62 0.6246(17) 0.082(2) 0.194(3) 0.035 Uiso d D 1 . .
O O7w 0.6606(2) 0.18314(17) -0.04660(16) 0.0286(4) Uani d D 1 . .
H H71 0.676(3) 0.160(3) 0.0230(11) 0.043 Uiso d D 1 . .
H H72 0.627(3) 0.1215(18) -0.0936(19) 0.043 Uiso d D 1 . .
O O8w -0.30680(19) -0.22701(18) 0.26414(18) 0.0301(4) Uani d D 1 . .
H H81 -0.280(3) -0.2897(17) 0.276(3) 0.045 Uiso d D 1 . .
H H82 -0.249(2) -0.172(2) 0.242(3) 0.045 Uiso d D 1 . .
C C1 0.7539(2) 0.4523(2) 0.2315(2) 0.0169(5) Uani d . 1 . .
C C2 0.8802(2) 0.4855(2) 0.19285(19) 0.0163(4) Uani d . 1 . .
C C3 0.9139(2) 0.5908(2) 0.1316(2) 0.0190(5) Uani d . 1 . .
H H3A 0.8513 0.6352 0.1057 0.023 Uiso calc R 1 . .
C C4 1.0383(2) 0.6307(2) 0.1084(2) 0.0186(5) Uani d . 1 . .
H H4 1.0609 0.7020 0.0660 0.022 Uiso calc R 1 . .
C C5 1.1296(2) 0.5662(2) 0.1474(2) 0.0177(5) Uani d . 1 . .
C C6 1.0956(2) 0.4574(2) 0.2042(2) 0.0188(5) Uani d . 1 . .
H H6A 1.1572 0.4112 0.2268 0.023 Uiso calc R 1 . .
C C7 0.9713(2) 0.4181(2) 0.22698(19) 0.0178(5) Uani d . 1 . .
H H7 0.9475 0.3446 0.2661 0.021 Uiso calc R 1 . .
C C8 0.3871(2) 0.0935(2) 0.2068(2) 0.0184(5) Uani d . 1 . .
C C9 0.2416(2) 0.0589(2) 0.1919(2) 0.0168(4) Uani d . 1 . .
C C10 0.1763(2) -0.0536(2) 0.2258(2) 0.0206(5) Uani d . 1 . .
H H10 0.2237 -0.1109 0.2542 0.025 Uiso calc R 1 . .
C C11 0.0414(2) -0.0831(2) 0.2184(2) 0.0224(5) Uani d . 1 . .
H H11A -0.0027 -0.1592 0.2440 0.027 Uiso calc R 1 . .
C C12 -0.0276(2) -0.0015(2) 0.1740(2) 0.0201(5) Uani d . 1 . .
C C13 0.0352(2) 0.1103(2) 0.1364(2) 0.0214(5) Uani d . 1 . .
H H13 -0.0135 0.1651 0.1034 0.026 Uiso calc R 1 . .
C C14 0.1704(2) 0.1410(2) 0.1477(2) 0.0207(5) Uani d . 1 . .
H H14 0.2146 0.2185 0.1251 0.025 Uiso calc R 1 . .
C C15 0.7152(2) 0.6180(2) 0.53115(19) 0.0159(4) Uani d . 1 . .
C C16 0.8513(2) 0.6851(2) 0.52099(19) 0.0153(4) Uani d . 1 . .
C C17 0.9058(2) 0.8072(2) 0.56448(19) 0.0167(4) Uani d . 1 . .
H H17 0.8550 0.8494 0.5982 0.020 Uiso calc R 1 . .
C C18 1.0337(2) 0.8673(2) 0.5587(2) 0.0187(5) Uani d . 1 . .
H H18 1.0704 0.9503 0.5883 0.022 Uiso calc R 1 . .
C C19 1.1080(2) 0.8052(2) 0.5093(2) 0.0177(5) Uani d . 1 . .
C C20 1.0543(2) 0.6841(2) 0.4635(2) 0.0187(5) Uani d . 1 . .
H H20 1.1045 0.6427 0.4282 0.022 Uiso calc R 1 . .
C C21 0.9260(2) 0.6245(2) 0.4702(2) 0.0176(5) Uani d . 1 . .
H H21A 0.8890 0.5418 0.4398 0.021 Uiso calc R 1 . .

loop_
_atom_site_aniso_label
_atom_site_aniso_U_11
_atom_site_aniso_U_22
_atom_site_aniso_U_33
_atom_site_aniso_U_12
_atom_site_aniso_U_13
_atom_site_aniso_U_23
Tb1 0.01190(7) 0.01180(7) 0.01807(7) 0.00220(4) 0.00446(4) 0.00005(4)
O1 0.0188(8) 0.0190(9) 0.0318(9) 0.0082(7) 0.0104(7) 0.0067(7)
O2 0.0174(8) 0.0138(8) 0.0276(8) 0.0042(6) 0.0098(6) 0.0035(6)
O3 0.0152(8) 0.0248(10) 0.0348(10) 0.0051(7) 0.0099(7) 0.0120(8)
O4 0.0198(8) 0.0152(9) 0.0338(9) 0.0032(7) 0.0051(7) -0.0029(7)
O5 0.0186(8) 0.0183(9) 0.0343(9) 0.0062(7) 0.0049(7) -0.0008(7)
O6 0.0173(9) 0.0201(10) 0.0484(11) 0.0055(7) 0.0105(8) 0.0042(8)
O7 0.0160(8) 0.0188(9) 0.0244(8) 0.0005(7) 0.0032(6) -0.0025(7)
O8 0.0174(8) 0.0170(9) 0.0302(9) 0.0039(7) 0.0105(7) -0.0001(7)
O9 0.0134(8) 0.0204(9) 0.0321(9) 0.0023(7) 0.0079(7) 0.0027(7)
O1w 0.0184(8) 0.0241(10) 0.0337(9) 0.0082(7) 0.0108(7) 0.0114(7)
O2w 0.0316(10) 0.0196(9) 0.0203(8) 0.0097(8) 0.0058(7) 0.0005(7)
O3w 0.0237(9) 0.0198(9) 0.0195(8) 0.0093(7) 0.0065(7) 0.0013(7)
O4w 0.0262(10) 0.0251(10) 0.0301(9) 0.0082(8) 0.0067(7) 0.0042(8)
O5w 0.0298(10) 0.0359(12) 0.0292(10) 0.0122(9) 0.0072(8) -0.0007(8)
O6w 0.0200(9) 0.0194(9) 0.0330(10) 0.0057(7) 0.0092(7) 0.0001(7)
O7w 0.0404(11) 0.0183(9) 0.0272(9) 0.0055(8) 0.0109(8) 0.0021(7)
O8w 0.0293(10) 0.0204(10) 0.0427(11) 0.0062(8) 0.0128(8) 0.0068(8)
C1 0.0153(11) 0.0168(11) 0.0172(10) 0.0023(9) 0.0030(8) -0.0022(9)
C2 0.0156(10) 0.0159(11) 0.0170(10) 0.0029(9) 0.0047(8) 0.0000(8)
C3 0.0185(11) 0.0181(12) 0.0224(11) 0.0074(9) 0.0057(9) 0.0039(9)
C4 0.0207(11) 0.0155(11) 0.0206(11) 0.0047(9) 0.0066(9) 0.0040(9)
C5 0.0162(11) 0.0183(12) 0.0185(11) 0.0028(9) 0.0057(8) -0.0004(9)
C6 0.0180(11) 0.0180(12) 0.0222(11) 0.0066(9) 0.0055(9) 0.0046(9)
C7 0.0190(11) 0.0155(11) 0.0182(10) 0.0028(9) 0.0046(8) 0.0029(9)
C8 0.0181(11) 0.0172(12) 0.0189(10) 0.0026(9) 0.0044(8) -0.0012(9)
C9 0.0185(11) 0.0136(11) 0.0185(10) 0.0046(9) 0.0039(8) -0.0004(8)
C10 0.0203(11) 0.0158(12) 0.0276(12) 0.0078(9) 0.0054(9) 0.0029(9)
C11 0.0222(12) 0.0147(12) 0.0318(13) 0.0040(10) 0.0102(10) 0.0027(10)
C12 0.0186(11) 0.0184(12) 0.0230(11) 0.0036(9) 0.0055(9) -0.0021(9)
C13 0.0215(12) 0.0185(12) 0.0247(12) 0.0082(10) 0.0023(9) 0.0034(9)
C14 0.0216(12) 0.0156(12) 0.0245(11) 0.0032(10) 0.0064(9) 0.0022(9)
C15 0.0141(10) 0.0166(11) 0.0176(10) 0.0052(9) 0.0031(8) 0.0036(8)
C16 0.0147(10) 0.0166(11) 0.0142(10) 0.0043(9) 0.0021(8) 0.0016(8)
C17 0.0163(11) 0.0163(11) 0.0189(10) 0.0055(9) 0.0051(8) 0.0024(9)
C18 0.0188(11) 0.0148(11) 0.0221(11) 0.0030(9) 0.0053(9) 0.0008(9)
C19 0.0121(10) 0.0209(12) 0.0200(11) 0.0036(9) 0.0040(8) 0.0051(9)
C20 0.0175(11) 0.0190(12) 0.0217(11) 0.0070(9) 0.0064(9) 0.0001(9)
C21 0.0163(11) 0.0161(11) 0.0189(10) 0.0026(9) 0.0028(8) -0.0008(9)

loop_
_atom_type_symbol
_atom_type_description
_atom_type_scat_dispersion_real
_atom_type_scat_dispersion_imag
_atom_type_scat_source
C C 0.0033 0.0016 'International Tables Vol C Tables 4.2.6.8 and 6.1.1.4'
H H 0.0000 0.0000 'International Tables Vol C Tables 4.2.6.8 and 6.1.1.4'
O O 0.0106 0.0060 'International Tables Vol C Tables 4.2.6.8 and 6.1.1.4'
Tb Tb -0.1723 4.1537 'International Tables Vol C Tables 4.2.6.8 and 6.1.1.4'

loop_
_geom_angle_atom_site_label_1
_geom_angle_atom_site_label_2
_geom_angle_atom_site_label_3
_geom_angle_site_symmetry_1
_geom_angle_site_symmetry_3
_geom_angle
_geom_angle_publ_flag
O4 Tb1 O7 . . 147.98(6) ?
O4 Tb1 O8 . 2_666 86.52(6) ?
O7 Tb1 O8 . 2_666 97.15(6) ?
O4 Tb1 O2w . . 71.93(6) ?
O7 Tb1 O2w . . 138.23(6) ?
O8 Tb1 O2w 2_666 . 97.25(6) ?
O4 Tb1 O3w . . 136.40(6) ?
O7 Tb1 O3w . . 74.94(6) ?
O8 Tb1 O3w 2_666 . 77.43(6) ?
O2w Tb1 O3w . . 70.33(6) ?
O4 Tb1 O2 . . 76.79(6) ?
O7 Tb1 O2 . . 83.64(6) ?
O8 Tb1 O2 2_666 . 147.37(6) ?
O2w Tb1 O2 . . 103.72(6) ?
O3w Tb1 O2 . . 133.16(6) ?
O4 Tb1 O1 . . 108.71(6) ?
O7 Tb1 O1 . . 78.16(6) ?
O8 Tb1 O1 2_666 . 158.46(6) ?
O2w Tb1 O1 . . 74.23(6) ?
O3w Tb1 O1 . . 81.06(6) ?
O2 Tb1 O1 . . 53.69(6) ?
O4 Tb1 O1w . . 78.28(6) ?
O7 Tb1 O1w . . 73.07(6) ?
O8 Tb1 O1w 2_666 . 70.82(6) ?
O2w Tb1 O1w . . 148.59(6) ?
O3w Tb1 O1w . . 130.93(6) ?
O2 Tb1 O1w . . 78.37(6) ?
O1 Tb1 O1w . . 126.13(6) ?
C1 O1 Tb1 . . 93.28(14) ?
C1 O2 Tb1 . . 93.32(14) ?
C5 O3 H3 . . 107(2) ?
C8 O4 Tb1 . . 150.98(16) ?
C12 O6 H6 . . 114(2) ?
C15 O7 Tb1 . . 150.17(16) ?
C15 O8 Tb1 . 2_666 136.88(15) ?
C19 O9 H9 . . 113(2) ?
Tb1 O1w H11 . . 125.7(19) ?
Tb1 O1w H12 . . 121.8(19) ?
H11 O1w H12 . . 109.2(16) ?
Tb1 O2w H21 . . 118(2) ?
Tb1 O2w H22 . . 110(2) ?
H21 O2w H22 . . 110.7(16) ?
Tb1 O3w H31 . . 121(2) ?
Tb1 O3w H32 . . 114.7(19) ?
H31 O3w H32 . . 109.5(16) ?
H41 O4w H42 . . 108.8(16) ?
H51 O5w H52 . . 105.4(15) ?
H61 O6w H62 . . 108.3(16) ?
H71 O7w H72 . . 108.9(16) ?
H81 O8w H82 . . 109.5(16) ?
O1 C1 O2 . . 119.7(2) ?
O1 C1 C2 . . 120.5(2) ?
O2 C1 C2 . . 119.7(2) ?
C3 C2 C7 . . 119.6(2) ?
C3 C2 C1 . . 120.0(2) ?
C7 C2 C1 . . 120.2(2) ?
C4 C3 C2 . . 120.2(2) ?
C4 C3 H3A . . 119.9 ?
C2 C3 H3A . . 119.9 ?
C3 C4 C5 . . 119.7(2) ?
C3 C4 H4 . . 120.2 ?
C5 C4 H4 . . 120.2 ?
O3 C5 C4 . . 122.0(2) ?
O3 C5 C6 . . 117.2(2) ?
C4 C5 C6 . . 120.8(2) ?
C7 C6 C5 . . 119.1(2) ?
C7 C6 H6A . . 120.4 ?
C5 C6 H6A . . 120.4 ?
C6 C7 C2 . . 120.5(2) ?
C6 C7 H7 . . 119.8 ?
C2 C7 H7 . . 119.8 ?
O4 C8 O5 . . 122.9(2) ?
O4 C8 C9 . . 117.9(2) ?
O5 C8 C9 . . 119.2(2) ?
C10 C9 C14 . . 119.2(2) ?
C10 C9 C8 . . 120.3(2) ?
C14 C9 C8 . . 120.4(2) ?
C9 C10 C11 . . 120.4(2) ?
C9 C10 H10 . . 119.8 ?
C11 C10 H10 . . 119.8 ?
C12 C11 C10 . . 119.7(2) ?
C12 C11 H11A . . 120.2 ?
C10 C11 H11A . . 120.2 ?
O6 C12 C11 . . 116.8(2) ?
O6 C12 C13 . . 122.2(2) ?
C11 C12 C13 . . 121.0(2) ?
C14 C13 C12 . . 119.1(2) ?
C14 C13 H13 . . 120.5 ?
C12 C13 H13 . . 120.5 ?
C13 C14 C9 . . 120.6(2) ?
C13 C14 H14 . . 119.7 ?
C9 C14 H14 . . 119.7 ?
O8 C15 O7 . . 123.1(2) ?
O8 C15 C16 . . 117.9(2) ?
O7 C15 C16 . . 119.0(2) ?
C21 C16 C17 . . 119.4(2) ?
C21 C16 C15 . . 119.8(2) ?
C17 C16 C15 . . 120.8(2) ?
C18 C17 C16 . . 120.3(2) ?
C18 C17 H17 . . 119.8 ?
C16 C17 H17 . . 119.8 ?
C17 C18 C19 . . 119.7(2) ?
C17 C18 H18 . . 120.1 ?
C19 C18 H18 . . 120.1 ?
O9 C19 C18 . . 122.6(2) ?
O9 C19 C20 . . 116.8(2) ?
C18 C19 C20 . . 120.6(2) ?
C21 C20 C19 . . 119.2(2) ?
C21 C20 H20 . . 120.4 ?
C19 C20 H20 . . 120.4 ?
C20 C21 C16 . . 120.7(2) ?
C20 C21 H21A . . 119.7 ?
C16 C21 H21A . . 119.7 ?

loop_
_geom_bond_atom_site_label_1
_geom_bond_atom_site_label_2
_geom_bond_site_symmetry_2
_geom_bond_distance
_geom_bond_publ_flag
Tb1 O4 . 2.2791(17) ?
Tb1 O7 . 2.3162(16) ?
Tb1 O8 2_666 2.3276(16) ?
Tb1 O2w . 2.4042(17) ?
Tb1 O3w . 2.4227(18) ?
Tb1 O2 . 2.4276(16) ?
Tb1 O1 . 2.4388(17) ?
Tb1 O1w . 2.4482(17) ?
O1 C1 . 1.262(3) ?
O2 C1 . 1.280(3) ?
O3 C5 . 1.364(3) ?
O3 H3 . 0.837(10) ?
O4 C8 . 1.256(3) ?
O5 C8 . 1.265(3) ?
O6 C12 . 1.370(3) ?
O6 H6 . 0.833(10) ?
O7 C15 . 1.262(3) ?
O8 C15 . 1.262(3) ?
O8 Tb1 2_666 2.3276(16) ?
O9 C19 . 1.368(3) ?
O9 H9 . 0.841(10) ?
O1w H11 . 0.839(10) ?
O1w H12 . 0.834(10) ?
O2w H21 . 0.838(10) ?
O2w H22 . 0.832(10) ?
O3w H31 . 0.835(10) ?
O3w H32 . 0.840(10) ?
O4w H41 . 0.837(10) ?
O4w H42 . 0.840(10) ?
O5w H51 . 0.861(10) ?
O5w H52 . 0.852(10) ?
O6w H61 . 0.846(10) ?
O6w H62 . 0.841(10) ?
O7w H71 . 0.842(10) ?
O7w H72 . 0.833(10) ?
O8w H81 . 0.836(10) ?
O8w H82 . 0.840(10) ?
C1 C2 . 1.480(3) ?
C2 C3 . 1.394(3) ?
C2 C7 . 1.398(3) ?
C3 C4 . 1.385(3) ?
C3 H3A . 0.9500 ?
C4 C5 . 1.386(3) ?
C4 H4 . 0.9500 ?
C5 C6 . 1.398(3) ?
C6 C7 . 1.383(3) ?
C6 H6A . 0.9500 ?
C7 H7 . 0.9500 ?
C8 C9 . 1.494(3) ?
C9 C10 . 1.387(3) ?
C9 C14 . 1.395(4) ?
C10 C11 . 1.395(3) ?
C10 H10 . 0.9500 ?
C11 C12 . 1.375(4) ?
C11 H11A . 0.9500 ?
C12 C13 . 1.389(4) ?
C13 C14 . 1.392(3) ?
C13 H13 . 0.9500 ?
C14 H14 . 0.9500 ?
C15 C16 . 1.499(3) ?
C16 C21 . 1.395(3) ?
C16 C17 . 1.397(3) ?
C17 C18 . 1.389(3) ?
C17 H17 . 0.9500 ?
C18 C19 . 1.394(3) ?
C18 H18 . 0.9500 ?
C19 C20 . 1.394(3) ?
C20 C21 . 1.394(3) ?
C20 H20 . 0.9500 ?
C21 H21A . 0.9500 ?

loop_
_geom_hbond_atom_site_label_D
_geom_hbond_atom_site_label_H
_geom_hbond_atom_site_label_A
_geom_hbond_site_symmetry_A
_geom_hbond_distance_DH
_geom_hbond_distance_HA
_geom_hbond_distance_DA
_geom_hbond_angle_DHA
_geom_hbond_publ_flag
O3 H3 O7w 2_765 0.840(10) 1.82(2) 2.612(3) 158(3) y
O6 H6 O6w 1_455 0.830(10) 1.870(10) 2.678(3) 165(4) y
O9 H9 O4w 1_665 0.840(10) 1.98(2) 2.763(3) 156(3) y
O1w H11 O4w . 0.840(10) 2.040(10) 2.870(3) 171(3) y
O1w H12 O9 2_766 0.830(10) 1.960(10) 2.766(3) 164(3) y
O2w H22 O5w . 0.830(10) 1.860(10) 2.678(3) 167(3) y
O2w H21 O5w 2_665 0.840(10) 2.20(2) 2.952(3) 150(3) y
O3w H31 O3 1_455 0.840(10) 1.950(10) 2.777(3) 171(3) y
O3w H32 O7 2_666 0.840(10) 2.25(2) 2.916(2) 137(3) y
O4w H41 O8w 2_556 0.840(10) 1.940(10) 2.753(3) 163(3) y
O4w H42 O5 2_656 0.840(10) 2.100(10) 2.927(3) 169(3) y
O5w H52 O7w . 0.850(10) 2.01(2) 2.811(3) 157(3) y
O5w H51 O8w 2 0.860(10) 1.960(10) 2.791(3) 163(3) y
O6w H61 O2 . 0.850(10) 1.900(10) 2.743(2) 172(3) y
O6w H62 O5 . 0.840(10) 1.950(10) 2.785(2) 171(3) y
O7w H71 O6w . 0.840(10) 1.900(10) 2.732(3) 172(3) y
O7w H72 O5 2_655 0.830(10) 1.890(10) 2.725(3) 175(3) y
O8w H81 O1 1_445 0.840(10) 2.10(2) 2.818(3) 144(3) y
O8w H82 O6 . 0.840(10) 1.900(10) 2.713(3) 164(3) y

loop_
_geom_torsion_atom_site_label_1
_geom_torsion_atom_site_label_2
_geom_torsion_atom_site_label_3
_geom_torsion_atom_site_label_4
_geom_torsion_site_symmetry_1
_geom_torsion_site_symmetry_2
_geom_torsion_site_symmetry_3
_geom_torsion_site_symmetry_4
_geom_torsion
_geom_torsion_publ_flag
O4 Tb1 O1 C1 . . . . -56.96(14) ?
O7 Tb1 O1 C1 . . . . 90.56(14) ?
O8 Tb1 O1 C1 2_666 . . . 169.90(15) ?
O2w Tb1 O1 C1 . . . . -121.11(14) ?
O3w Tb1 O1 C1 . . . . 166.92(14) ?
O2 Tb1 O1 C1 . . . . -0.22(12) ?
O1w Tb1 O1 C1 . . . . 31.99(16) ?
O4 Tb1 O2 C1 . . . . 125.77(14) ?
O7 Tb1 O2 C1 . . . . -79.74(13) ?
O8 Tb1 O2 C1 2_666 . . . -173.07(12) ?
O2w Tb1 O2 C1 . . . . 58.44(14) ?
O3w Tb1 O2 C1 . . . . -17.32(16) ?
O1 Tb1 O2 C1 . . . . 0.22(12) ?
O1w Tb1 O2 C1 . . . . -153.71(14) ?
O7 Tb1 O4 C8 . . . . 66.9(4) ?
O8 Tb1 O4 C8 2_666 . . . -31.0(3) ?
O2w Tb1 O4 C8 . . . . -129.8(3) ?
O3w Tb1 O4 C8 . . . . -98.7(3) ?
O2 Tb1 O4 C8 . . . . 120.8(3) ?
O1 Tb1 O4 C8 . . . . 164.6(3) ?
O1w Tb1 O4 C8 . . . . 40.1(3) ?
O4 Tb1 O7 C15 . . . . 169.6(3) ?
O8 Tb1 O7 C15 2_666 . . . -95.6(3) ?
O2w Tb1 O7 C15 . . . . 13.8(3) ?
O3w Tb1 O7 C15 . . . . -20.7(3) ?
O2 Tb1 O7 C15 . . . . 117.3(3) ?
O1 Tb1 O7 C15 . . . . 63.1(3) ?
O1w Tb1 O7 C15 . . . . -163.0(3) ?
Tb1 O1 C1 O2 . . . . 0.4(2) ?
Tb1 O1 C1 C2 . . . . -176.78(18) ?
Tb1 O2 C1 O1 . . . . -0.4(2) ?
Tb1 O2 C1 C2 . . . . 176.80(18) ?
O1 C1 C2 C3 . . . . -7.7(3) ?
O2 C1 C2 C3 . . . . 175.1(2) ?
O1 C1 C2 C7 . . . . 166.3(2) ?
O2 C1 C2 C7 . . . . -10.8(3) ?
C7 C2 C3 C4 . . . . -2.3(3) ?
C1 C2 C3 C4 . . . . 171.8(2) ?
C2 C3 C4 C5 . . . . -0.6(4) ?
C3 C4 C5 O3 . . . . -176.5(2) ?
C3 C4 C5 C6 . . . . 3.5(3) ?
O3 C5 C6 C7 . . . . 176.6(2) ?
C4 C5 C6 C7 . . . . -3.4(3) ?
C5 C6 C7 C2 . . . . 0.5(3) ?
C3 C2 C7 C6 . . . . 2.3(3) ?
C1 C2 C7 C6 . . . . -171.8(2) ?
Tb1 O4 C8 O5 . . . . -108.1(3) ?
Tb1 O4 C8 C9 . . . . 72.0(4) ?
O4 C8 C9 C10 . . . . -156.2(2) ?
O5 C8 C9 C10 . . . . 23.8(3) ?
O4 C8 C9 C14 . . . . 21.5(3) ?
O5 C8 C9 C14 . . . . -158.5(2) ?
C14 C9 C10 C11 . . . . -1.5(4) ?
C8 C9 C10 C11 . . . . 176.2(2) ?
C9 C10 C11 C12 . . . . 1.9(4) ?
C10 C11 C12 O6 . . . . 179.8(2) ?
C10 C11 C12 C13 . . . . -0.1(4) ?
O6 C12 C13 C14 . . . . 178.0(2) ?
C11 C12 C13 C14 . . . . -2.1(4) ?
C12 C13 C14 C9 . . . . 2.4(4) ?
C10 C9 C14 C13 . . . . -0.7(4) ?
C8 C9 C14 C13 . . . . -178.4(2) ?
Tb1 O8 C15 O7 2_666 . . . 14.8(4) ?
Tb1 O8 C15 C16 2_666 . . . -163.99(16) ?
Tb1 O7 C15 O8 . . . . 81.1(4) ?
Tb1 O7 C15 C16 . . . . -100.2(3) ?
O8 C15 C16 C21 . . . . 167.8(2) ?
O7 C15 C16 C21 . . . . -11.1(3) ?
O8 C15 C16 C17 . . . . -10.6(3) ?
O7 C15 C16 C17 . . . . 170.5(2) ?
C21 C16 C17 C18 . . . . -0.9(3) ?
C15 C16 C17 C18 . . . . 177.6(2) ?
C16 C17 C18 C19 . . . . 0.0(3) ?
C17 C18 C19 O9 . . . . -179.5(2) ?
C17 C18 C19 C20 . . . . 1.2(4) ?
O9 C19 C20 C21 . . . . 179.2(2) ?
C18 C19 C20 C21 . . . . -1.5(4) ?
C19 C20 C21 C16 . . . . 0.5(3) ?
C17 C16 C21 C20 . . . . 0.6(3) ?
C15 C16 C21 C20 . . . . -177.8(2) ?
